data_4515032
loop_
_publ_author_name
'Tolley, Lewis C.'
'Strydom, Ian'
'Louw, Wynand J.'
'Fernandes, Manuel A.'
'Bezuidenhout, Daniela I.'
'Guisado-Barrios, Gregorio'

_publ_section_title
;
 Diverse Coordination Modes of Bidentate COC and Tridentate CNC Ligands
 Comprising 1,2,3-Triazol-5-ylidenes
;
_journal_issue 4
_journal_name_full 'ACS Omega'
_journal_page_first 6360
_journal_paper_doi 10.1021/acsomega.9b00514
_journal_volume 4
_journal_year 2019
_chemical_formula_moiety
;
C54 H74 N6 O, 2(F6 P), [+ disordered DCM solvent]
;
_chemical_formula_sum 'C54 H74 F12 N6 O P2'
_chemical_formula_weight 1113.13
_space_group_crystal_system monoclinic
_space_group_IT_number 14
_space_group_name_Hall '-P 2yn'
_space_group_name_H-M_alt 'P 1 21/n 1'
_symmetry_space_group_name_Hall '-P 2yn'
_symmetry_space_group_name_H-M 'P 1 21/n 1'
_atom_sites_solution_hydrogens geom
_atom_sites_solution_primary dual
_audit_creation_date 2018-09-16
_audit_creation_method
;
Olex2 1.2
(compiled 2018.05.29 svn.r3508 for OlexSys, GUI svn.r5506)
;
_audit_update_record
;
2019-02-23 # Formatted by publCIF

;
_cell_angle_alpha 90
_cell_angle_beta 99.325(2)
_cell_angle_gamma 90
_cell_formula_units_Z 2
_cell_length_a 12.3474(7)
_cell_length_b 19.7123(10)
_cell_length_c 13.7256(6)
_cell_measurement_reflns_used 9913
_cell_measurement_temperature 173(2)
_cell_measurement_theta_max 26.34
_cell_measurement_theta_min 3.19
_cell_volume 3296.6(3)
_computing_cell_refinement 'SAINT v8.37A (Bruker, 2015)'
_computing_data_collection 'Apex II'
_computing_data_reduction 'SAINT v8.37A (Bruker, 2015)'
_computing_molecular_graphics 'Olex2 (Dolomanov et al., 2009)'
_computing_publication_material 'Olex2 (Dolomanov et al., 2009)'
_computing_structure_refinement 'ShelXL (Sheldrick, 2015)'
_computing_structure_solution 'ShelXT (Sheldrick, 2015)'
_diffrn_ambient_temperature 173.15
_diffrn_measured_fraction_theta_full 0.997
_diffrn_measured_fraction_theta_max 0.997
_diffrn_measurement_device_type 'Bruker APEX-II CCD'
_diffrn_measurement_method '\f and \w scans'
_diffrn_radiation_type MoK\a
_diffrn_radiation_wavelength 0.71073
_diffrn_reflns_av_R_equivalents 0.0488
_diffrn_reflns_av_unetI/netI 0.0179
_diffrn_reflns_Laue_measured_fraction_full 0.997
_diffrn_reflns_Laue_measured_fraction_max 0.997
_diffrn_reflns_limit_h_max 14
_diffrn_reflns_limit_h_min -14
_diffrn_reflns_limit_k_max 23
_diffrn_reflns_limit_k_min -23
_diffrn_reflns_limit_l_max 16
_diffrn_reflns_limit_l_min -15
_diffrn_reflns_number 90921
_diffrn_reflns_point_group_measured_fraction_full 0.997
_diffrn_reflns_point_group_measured_fraction_max 0.997
_diffrn_reflns_theta_full 24.998
_diffrn_reflns_theta_max 24.998
_diffrn_reflns_theta_min 2.918
_diffrn_standards_number 0
_exptl_absorpt_coefficient_mu 0.137
_exptl_absorpt_correction_T_max 0.9420
_exptl_absorpt_correction_T_min 0.8785
_exptl_absorpt_correction_type multi-scan
_exptl_absorpt_process_details
;
SADABS-2016/2 (Bruker,2016/2) was used for absorption correction. wR2(int) 
was 0.0797 before and 0.0574 after correction. The Ratio of minimum to 
maximum transmission is 0.9326. The \l/2 correction factor is Not present.
;
_exptl_crystal_colour colourless
_exptl_crystal_colour_primary colourless
_exptl_crystal_density_diffrn 1.121
_exptl_crystal_description plate
_exptl_crystal_F_000 1172
_exptl_crystal_size_max 0.42
_exptl_crystal_size_mid 0.39
_exptl_crystal_size_min 0.13
_refine_diff_density_max 0.765
_refine_diff_density_min -0.428
_refine_diff_density_rms 0.057
_refine_ls_extinction_method none
_refine_ls_goodness_of_fit_ref 1.121
_refine_ls_hydrogen_treatment constr
_refine_ls_matrix_type full
_refine_ls_number_parameters 448
_refine_ls_number_reflns 5793
_refine_ls_number_restraints 168
_refine_ls_restrained_S_all 1.121
_refine_ls_R_factor_all 0.0952
_refine_ls_R_factor_gt 0.0829
_refine_ls_shift/su_max 0.001
_refine_ls_shift/su_mean 0.000
_refine_ls_structure_factor_coef Fsqd
_refine_ls_weighting_details 'w=1/[\s^2^(Fo^2^)+(0.0863P)^2^+5.3082P] where P=(Fo^2^+2Fc^2^)/3'
_refine_ls_weighting_scheme calc
_refine_ls_wR_factor_gt 0.2153
_refine_ls_wR_factor_ref 0.2246
_reflns_Friedel_coverage 0.000
_reflns_number_gt 4853
_reflns_number_total 5793
_reflns_threshold_expression 'I > 2\s(I)'
_cod_data_source_file ao9b00514_si_002.cif
_cod_data_source_block Ligand_[H2(COC)](PF6)2_mo_17mv_db3_lctsc005_0f_sq
_cod_database_code 4515032
_publcif_datablock.id {5c956bd2-6c35-47ed-92e2-d0699e382e37}

_shelx_shelxl_version_number 2018/3
_shelx_space_group_comment
;
The symmetry employed for this shelxl refinement is uniquely defined
by the following loop, which should always be used as a source of
symmetry information in preference to the above space-group names.
They are only intended as comments.
;
_shelx_estimated_absorpt_t_max 0.982
_shelx_estimated_absorpt_t_min 0.945
_olex2_refinement_description
;
1. Fixed Uiso
 At 1.2 times of:
  All C(H) groups, All C(H,H) groups
 At 1.5 times of:
  All C(H,H,H) groups
2. Restrained distances
 C26-C27 \\sim C26-C27A \\sim C26-C28 \\sim C26-C28A
 with sigma of 0.02
 C27-C28 \\sim C27A-C28A
 with sigma of 0.02
 C22-C26 \\sim C22-C26A
 with sigma of 0.02
 C26-C27 \\sim C26A-C27
 with sigma of 0.02
 C26-C28 \\sim C26A-C28
 with sigma of 0.02
 C26-C27A \\sim C26A-C27A
 with sigma of 0.02
 C26-C28A \\sim C26A-C28A
 with sigma of 0.02
3. Uiso/Uaniso restraints and constraints
Uanis(F4) = Uanis(F4A)
4. Rigid body (RIGU) restrains
 C26A, C27A, C28A
 with sigma for 1-2 distances of 0.001 and sigma for 1-3 distances of 0.001
 C26, C27, C28
 with sigma for 1-2 distances of 0.001 and sigma for 1-3 distances of 0.001
 F1, F2, F3, F4, F5, F6, P1
 with sigma for 1-2 distances of 0.004 and sigma for 1-3 distances of 0.004
 F1A, F2A, F3A, F4A, F5A, F6A, P1A
 with sigma for 1-2 distances of 0.001 and sigma for 1-3 distances of 0.001
5. Same fragment restrains
{F1, F2, F3, F4, F5, F6, P1} sigma for 1-2: 0.005, 1-3: 0.04
as
{F1A, F2A, F3A, F4A, F5A, F6A, P1A}
6. Others
 Sof(C26A)=Sof(H26A)=Sof(C27A)=Sof(H27D)=Sof(H27E)=Sof(H27F)=Sof(C28A)=
 Sof(H28D)=Sof(H28E)=Sof(H28F)=1-FVAR(1)
 Sof(C26)=Sof(H26)=Sof(C27)=Sof(H27A)=Sof(H27B)=Sof(H27C)=Sof(C28)=Sof(H28A)=
 Sof(H28B)=Sof(H28C)=FVAR(1)
 Sof(F1A)=Sof(F2A)=Sof(F3A)=Sof(F4A)=Sof(F5A)=Sof(F6A)=Sof(P1A)=1-FVAR(2)
 Sof(F1)=Sof(F2)=Sof(F3)=Sof(F4)=Sof(F5)=Sof(F6)=Sof(P1)=FVAR(2)
 Fixed Sof: H1(0.5) H2(0.5) C3(0.5) H3A(0.5) H3B(0.5) C4(0.5) H4A(0.5)
 H4B(0.5) O1(0.5)
7.a Ternary CH refined with riding coordinates:
 C11(H11), C14(H14), C23(H23), C26(H26), C26A(H26A)
7.b Secondary CH2 refined with riding coordinates:
 C3(H3A,H3B), C4(H4A,H4B)
7.c Aromatic/amide H refined with riding coordinates:
 C1(H1), C2(H2), C7(H7), C8(H8), C9(H9), C19(H19), C20(H20), C21(H21)
7.d Idealised Me refined as rotating group:
 C12(H12A,H12B,H12C), C13(H13A,H13B,H13C), C15(H15A,H15B,H15C), C16(H16A,H16B,
 H16C), C24(H24A,H24B,H24C), C25(H25A,H25B,H25C), C27(H27A,H27B,H27C), C28(H28A,
 H28B,H28C), C27A(H27D,H27E,H27F), C28A(H28D,H28E,H28F)
;
_platon_squeeze_void_probe_radius 1.20
_olex2_submission_special_instructions 'No special instructions were received'

loop_
_space_group_symop_operation_xyz
'x, y, z'
'-x+1/2, y+1/2, -z+1/2'
'-x, -y, -z'
'x-1/2, -y-1/2, z-1/2'

loop_
_atom_site_label
_atom_site_type_symbol
_atom_site_fract_x
_atom_site_fract_y
_atom_site_fract_z
_atom_site_U_iso_or_equiv
_atom_site_adp_type
_atom_site_occupancy
_atom_site_site_symmetry_order
_atom_site_calc_flag
_atom_site_refinement_flags_posn
_atom_site_refinement_flags_adp
_atom_site_refinement_flags_occupancy
_atom_site_disorder_assembly
_atom_site_disorder_group
C1 C 0.5729(2) 0.49977(15) 0.6698(2) 0.0293(6) Uani 1 1 d . . . . .
H1 H 0.606639 0.520234 0.619669 0.035 Uiso 0.5 1 calc R . P A 2
C2 C 0.4755(2) 0.46559(14) 0.6581(2) 0.0291(6) Uani 1 1 d . . . . .
H2 H 0.426964 0.457232 0.598168 0.035 Uiso 0.5 1 calc R . P B 2
C3 C 0.3904(5) 0.4489(3) 0.5730(4) 0.0299(13) Uani 0.5 1 d . . P C 1
H3A H 0.382194 0.399238 0.564473 0.036 Uiso 0.5 1 calc R . P C 1
H3B H 0.318654 0.468721 0.580986 0.036 Uiso 0.5 1 calc R . P C 1
C4 C 0.3622(5) 0.4685(3) 0.4020(4) 0.0308(13) Uani 0.5 1 d . . P C 1
H4A H 0.290714 0.491563 0.400442 0.037 Uiso 0.5 1 calc R . P C 1
H4B H 0.349504 0.419641 0.388118 0.037 Uiso 0.5 1 calc R . P C 1
O1 O 0.4310(3) 0.47870(19) 0.4924(3) 0.0280(9) Uani 0.5 1 d . . P C 1
C5 C 0.7128(3) 0.52765(17) 0.8189(2) 0.0354(7) Uani 1 1 d . . . . .
C6 C 0.8069(3) 0.48722(19) 0.8298(2) 0.0453(8) Uani 1 1 d . . . . .
C7 C 0.9023(3) 0.5171(2) 0.8782(3) 0.0562(10) Uani 1 1 d . . . . .
H7 H 0.968446 0.491522 0.888716 0.067 Uiso 1 1 calc R . . . .
C8 C 0.9030(4) 0.5834(2) 0.9115(3) 0.0615(11) Uani 1 1 d . . . . .
H8 H 0.969725 0.602914 0.943654 0.074 Uiso 1 1 calc R . . . .
C9 C 0.8080(4) 0.6214(2) 0.8986(3) 0.0547(10) Uani 1 1 d . . . . .
H9 H 0.810224 0.666765 0.922405 0.066 Uiso 1 1 calc R . . . .
C10 C 0.7088(3) 0.59457(17) 0.8513(2) 0.0426(8) Uani 1 1 d . . . . .
C11 C 0.8070(3) 0.4146(2) 0.7913(3) 0.0528(10) Uani 1 1 d . . . . .
H11 H 0.730645 0.403349 0.758946 0.063 Uiso 1 1 calc R . . . .
C12 C 0.8823(4) 0.4078(3) 0.7140(4) 0.0851(16) Uani 1 1 d . . . . .
H12A H 0.864679 0.443317 0.663947 0.128 Uiso 1 1 calc GR . . . .
H12B H 0.871689 0.363169 0.682460 0.128 Uiso 1 1 calc GR . . . .
H12C H 0.958875 0.412565 0.745880 0.128 Uiso 1 1 calc GR . . . .
C13 C 0.8402(7) 0.3643(3) 0.8740(4) 0.117(3) Uani 1 1 d . . . . .
H13A H 0.911774 0.377202 0.911200 0.176 Uiso 1 1 calc GR . . . .
H13B H 0.845056 0.318860 0.846104 0.176 Uiso 1 1 calc GR . . . .
H13C H 0.785274 0.364324 0.918105 0.176 Uiso 1 1 calc GR . . . .
C14 C 0.6050(3) 0.63621(18) 0.8375(3) 0.0525(10) Uani 1 1 d . . . . .
H14 H 0.545779 0.609333 0.796460 0.063 Uiso 1 1 calc R . . . .
C15 C 0.6187(5) 0.7026(2) 0.7840(4) 0.0895(17) Uani 1 1 d . . . . .
H15A H 0.674439 0.730532 0.824332 0.134 Uiso 1 1 calc GR . . . .
H15B H 0.548621 0.727003 0.772911 0.134 Uiso 1 1 calc GR . . . .
H15C H 0.641728 0.692911 0.720408 0.134 Uiso 1 1 calc GR . . . .
C16 C 0.5694(5) 0.6505(3) 0.9374(4) 0.0896(16) Uani 1 1 d . . . . .
H16A H 0.562663 0.607585 0.971962 0.134 Uiso 1 1 calc GR . . . .
H16B H 0.498328 0.673830 0.926790 0.134 Uiso 1 1 calc GR . . . .
H16C H 0.624269 0.679241 0.977321 0.134 Uiso 1 1 calc GR . . . .
C17 C 0.3712(3) 0.40925(16) 0.7777(2) 0.0361(7) Uani 1 1 d . . . . .
C18 C 0.2875(3) 0.44679(18) 0.8078(2) 0.0392(8) Uani 1 1 d . . . . .
C19 C 0.2010(3) 0.4091(2) 0.8337(3) 0.0554(10) Uani 1 1 d . . . . .
H19 H 0.142091 0.432123 0.856076 0.066 Uiso 1 1 calc R . . . .
C20 C 0.1986(4) 0.3397(2) 0.8279(3) 0.0681(13) Uani 1 1 d . . . . .
H20 H 0.138096 0.315605 0.845763 0.082 Uiso 1 1 calc R . . . .
C21 C 0.2824(4) 0.3047(2) 0.7967(4) 0.0714(13) Uani 1 1 d . . . . .
H21 H 0.279027 0.256641 0.792643 0.086 Uiso 1 1 calc R . . . .
C22 C 0.3733(4) 0.33884(19) 0.7706(3) 0.0567(10) Uani 1 1 d D . . . .
C23 C 0.2892(3) 0.52332(19) 0.8141(3) 0.0519(9) Uani 1 1 d . . . . .
H23 H 0.354600 0.539868 0.786583 0.062 Uiso 1 1 calc R . . . .
C24 C 0.3014(6) 0.5462(3) 0.9209(4) 0.104(2) Uani 1 1 d . . . . .
H24A H 0.234811 0.534545 0.947570 0.156 Uiso 1 1 calc GR . . . .
H24B H 0.312684 0.595369 0.924495 0.156 Uiso 1 1 calc GR . . . .
H24C H 0.364666 0.523326 0.959636 0.156 Uiso 1 1 calc GR . . . .
C25 C 0.1862(4) 0.5536(3) 0.7516(5) 0.0875(16) Uani 1 1 d . . . . .
H25A H 0.189086 0.603154 0.756066 0.131 Uiso 1 1 calc GR . . . .
H25B H 0.120743 0.537048 0.776108 0.131 Uiso 1 1 calc GR . . . .
H25C H 0.182926 0.539756 0.682545 0.131 Uiso 1 1 calc GR . . . .
C26 C 0.4520(12) 0.2982(7) 0.7212(11) 0.061(4) Uani 0.53(3) 1 d D U P D 1
H26 H 0.502524 0.330541 0.694752 0.074 Uiso 0.53(3) 1 calc R . P D 1
C27 C 0.4034(19) 0.2503(8) 0.6372(15) 0.094(5) Uani 0.53(3) 1 d D U P D 1
H27A H 0.361506 0.214416 0.663444 0.142 Uiso 0.53(3) 1 calc GR . P D 1
H27B H 0.462949 0.230056 0.607658 0.142 Uiso 0.53(3) 1 calc GR . P D 1
H27C H 0.354839 0.276021 0.586765 0.142 Uiso 0.53(3) 1 calc GR . P D 1
C28 C 0.518(2) 0.2599(13) 0.8070(14) 0.120(7) Uani 0.53(3) 1 d D U P D 1
H28A H 0.556445 0.292379 0.854617 0.181 Uiso 0.53(3) 1 calc GR . P D 1
H28B H 0.571751 0.230593 0.782445 0.181 Uiso 0.53(3) 1 calc GR . P D 1
H28C H 0.468483 0.232112 0.839406 0.181 Uiso 0.53(3) 1 calc GR . P D 1
C26A C 0.4817(12) 0.3031(7) 0.7549(14) 0.056(4) Uani 0.47(3) 1 d D U P D 2
H26A H 0.519836 0.335133 0.715189 0.067 Uiso 0.47(3) 1 calc R . P D 2
C27A C 0.4542(17) 0.2394(7) 0.6903(19) 0.085(6) Uani 0.47(3) 1 d D U P D 2
H27D H 0.422667 0.204568 0.728307 0.128 Uiso 0.47(3) 1 calc GR . P D 2
H27E H 0.521280 0.221874 0.669787 0.128 Uiso 0.47(3) 1 calc GR . P D 2
H27F H 0.401032 0.251225 0.631689 0.128 Uiso 0.47(3) 1 calc GR . P D 2
C28A C 0.5645(15) 0.2870(8) 0.8493(15) 0.086(5) Uani 0.47(3) 1 d D U P D 2
H28D H 0.586937 0.329218 0.884529 0.129 Uiso 0.47(3) 1 calc GR . P D 2
H28E H 0.629173 0.264503 0.831101 0.129 Uiso 0.47(3) 1 calc GR . P D 2
H28F H 0.529896 0.256941 0.892194 0.129 Uiso 0.47(3) 1 calc GR . P D 2
N1 N 0.6114(2) 0.49838(12) 0.76770(17) 0.0306(6) Uani 1 1 d . . . . .
N2 N 0.5451(2) 0.46568(13) 0.81859(17) 0.0317(6) Uani 1 1 d . . . . .
N3 N 0.4628(2) 0.44622(12) 0.75004(17) 0.0285(5) Uani 1 1 d . . . . .
F1 F 0.6524(8) 0.3471(6) 0.5833(4) 0.133(4) Uani 0.746(16) 1 d D U P E 1
F2 F 0.7053(8) 0.4120(3) 0.4713(7) 0.120(3) Uani 0.746(16) 1 d D U P E 1
F3 F 0.7647(4) 0.3053(5) 0.4880(5) 0.103(2) Uani 0.746(16) 1 d D U P E 1
F4 F 0.6471(10) 0.3316(6) 0.3542(5) 0.1097(13) Uani 0.746(16) 1 d D U P E 1
F5 F 0.5940(7) 0.2673(2) 0.4701(6) 0.0855(18) Uani 0.746(16) 1 d D U P E 1
F6 F 0.5315(5) 0.3721(4) 0.4495(7) 0.133(3) Uani 0.746(16) 1 d D U P E 1
P1 P 0.6492(2) 0.34009(14) 0.4695(3) 0.0508(8) Uani 0.746(16) 1 d D U P E 1
F1A F 0.629(2) 0.3598(11) 0.5697(12) 0.091(4) Uani 0.254(16) 1 d D U P E 2
F2A F 0.6525(19) 0.4202(6) 0.4366(17) 0.101(4) Uani 0.254(16) 1 d D U P E 2
F3A F 0.7725(11) 0.3415(10) 0.4818(13) 0.093(3) Uani 0.254(16) 1 d D U P E 2
F4A F 0.648(3) 0.3258(18) 0.3492(12) 0.1097(13) Uani 0.254(16) 1 d D U P E 2
F5A F 0.644(2) 0.2632(6) 0.4795(17) 0.093(4) Uani 0.254(16) 1 d D U P E 2
F6A F 0.5151(11) 0.3454(11) 0.4387(14) 0.098(4) Uani 0.254(16) 1 d D U P E 2
P1A P 0.6438(11) 0.3427(5) 0.4616(11) 0.083(3) Uani 0.254(16) 1 d D U P E 2

loop_
_atom_site_aniso_label
_atom_site_aniso_U_11
_atom_site_aniso_U_22
_atom_site_aniso_U_33
_atom_site_aniso_U_23
_atom_site_aniso_U_13
_atom_site_aniso_U_12
C1 0.0392(16) 0.0297(15) 0.0213(13) -0.0007(11) 0.0113(12) -0.0076(13)
C2 0.0402(16) 0.0286(15) 0.0200(13) -0.0010(11) 0.0091(12) -0.0036(13)
C3 0.036(3) 0.033(3) 0.023(3) -0.001(2) 0.014(2) -0.011(3)
C4 0.036(3) 0.039(3) 0.019(3) -0.003(2) 0.008(2) -0.010(3)
O1 0.038(2) 0.031(2) 0.0161(18) 0.0016(15) 0.0080(16) -0.0061(17)
C5 0.0433(18) 0.0425(18) 0.0204(14) -0.0032(12) 0.0053(12) -0.0132(14)
C6 0.044(2) 0.059(2) 0.0342(17) -0.0065(15) 0.0116(14) -0.0078(17)
C7 0.041(2) 0.075(3) 0.052(2) -0.008(2) 0.0064(17) -0.0074(19)
C8 0.059(3) 0.078(3) 0.045(2) -0.004(2) 0.0011(18) -0.031(2)
C9 0.073(3) 0.050(2) 0.040(2) -0.0067(16) 0.0053(18) -0.024(2)
C10 0.058(2) 0.0406(19) 0.0292(16) -0.0029(13) 0.0058(14) -0.0165(16)
C11 0.044(2) 0.064(2) 0.050(2) -0.0177(18) 0.0055(16) 0.0050(18)
C12 0.067(3) 0.111(4) 0.083(3) -0.040(3) 0.026(3) -0.006(3)
C13 0.214(8) 0.063(3) 0.071(4) -0.014(3) 0.013(4) 0.023(4)
C14 0.067(2) 0.0346(18) 0.051(2) -0.0080(16) -0.0073(18) -0.0061(17)
C15 0.115(4) 0.048(3) 0.095(4) 0.011(2) -0.014(3) -0.006(3)
C16 0.097(4) 0.097(4) 0.077(3) -0.011(3) 0.021(3) 0.025(3)
C17 0.0458(18) 0.0369(17) 0.0288(15) 0.0028(13) 0.0156(13) -0.0124(14)
C18 0.0412(18) 0.0476(19) 0.0310(16) 0.0035(14) 0.0122(13) -0.0061(15)
C19 0.045(2) 0.071(3) 0.055(2) 0.0064(19) 0.0223(17) -0.0080(19)
C20 0.070(3) 0.073(3) 0.068(3) 0.007(2) 0.031(2) -0.032(2)
C21 0.093(3) 0.047(2) 0.084(3) 0.003(2) 0.043(3) -0.027(2)
C22 0.078(3) 0.040(2) 0.061(2) 0.0031(17) 0.037(2) -0.0145(19)
C23 0.055(2) 0.050(2) 0.058(2) 0.0009(17) 0.0328(19) 0.0022(17)
C24 0.181(7) 0.073(3) 0.067(3) -0.024(3) 0.046(4) -0.015(4)
C25 0.075(3) 0.073(3) 0.120(5) 0.024(3) 0.033(3) 0.022(3)
C26 0.071(7) 0.035(5) 0.084(7) -0.004(4) 0.028(6) -0.003(4)
C27 0.127(12) 0.067(7) 0.095(8) -0.027(6) 0.034(8) -0.016(7)
C28 0.145(13) 0.117(14) 0.097(8) 0.003(8) 0.014(8) 0.059(11)
C26A 0.078(7) 0.028(5) 0.072(8) 0.001(4) 0.043(6) -0.009(4)
C27A 0.104(11) 0.047(6) 0.114(12) -0.027(7) 0.045(9) -0.010(6)
C28A 0.094(8) 0.080(9) 0.089(9) -0.001(6) 0.029(6) 0.019(7)
N1 0.0411(14) 0.0304(13) 0.0225(12) -0.0011(10) 0.0115(10) -0.0072(11)
N2 0.0384(14) 0.0366(14) 0.0213(12) 0.0011(10) 0.0087(10) -0.0064(11)
N3 0.0350(13) 0.0303(13) 0.0224(12) 0.0009(10) 0.0111(10) -0.0050(10)
F1 0.142(6) 0.203(9) 0.061(3) -0.056(4) 0.041(3) -0.055(6)
F2 0.137(6) 0.060(3) 0.163(6) -0.009(3) 0.029(5) -0.015(3)
F3 0.080(3) 0.107(5) 0.118(4) -0.008(4) 0.002(2) 0.042(3)
F4 0.159(3) 0.115(3) 0.0553(17) 0.0081(17) 0.0188(18) 0.033(3)
F5 0.112(5) 0.048(2) 0.097(3) -0.006(2) 0.017(4) 0.012(2)
F6 0.080(3) 0.075(4) 0.235(8) -0.037(4) 0.002(4) 0.034(3)
P1 0.0650(15) 0.0414(13) 0.0469(12) -0.0087(10) 0.0112(10) 0.0199(10)
F1A 0.142(10) 0.068(7) 0.066(4) -0.004(5) 0.029(5) 0.024(8)
F2A 0.127(9) 0.074(4) 0.116(9) 0.031(4) 0.058(9) 0.050(5)
F3A 0.124(5) 0.066(8) 0.090(6) -0.004(7) 0.021(4) 0.044(4)
F4A 0.159(3) 0.115(3) 0.0553(17) 0.0081(17) 0.0188(18) 0.033(3)
F5A 0.139(9) 0.065(4) 0.078(7) 0.005(4) 0.029(10) 0.039(5)
F6A 0.127(5) 0.066(8) 0.098(7) -0.024(7) 0.012(4) 0.034(5)
P1A 0.125(5) 0.068(5) 0.059(3) 0.011(4) 0.022(4) 0.042(5)

loop_
_atom_type_symbol
_atom_type_description
_atom_type_scat_dispersion_real
_atom_type_scat_dispersion_imag
_atom_type_scat_source
C C 0.0033 0.0016 'International Tables Vol C Tables 4.2.6.8 and 6.1.1.4'
H H 0.0000 0.0000 'International Tables Vol C Tables 4.2.6.8 and 6.1.1.4'
F F 0.0171 0.0103 'International Tables Vol C Tables 4.2.6.8 and 6.1.1.4'
N N 0.0061 0.0033 'International Tables Vol C Tables 4.2.6.8 and 6.1.1.4'
O O 0.0106 0.0060 'International Tables Vol C Tables 4.2.6.8 and 6.1.1.4'
P P 0.1023 0.0942 'International Tables Vol C Tables 4.2.6.8 and 6.1.1.4'

loop_
_geom_angle_atom_site_label_1
_geom_angle_atom_site_label_2
_geom_angle_atom_site_label_3
_geom_angle
_geom_angle_site_symmetry_1
_geom_angle_site_symmetry_3
C2 C1 H1 127.2 . .
C2 C1 C4 132.9(3) . 3_666
N1 C1 H1 127.2 . .
N1 C1 C2 105.6(2) . .
N1 C1 C4 121.5(3) . 3_666
C1 C2 H2 127.4 . .
C1 C2 C3 134.7(3) . .
N3 C2 C1 105.2(2) . .
N3 C2 H2 127.4 . .
N3 C2 C3 120.1(3) . .
C2 C3 H3A 111.1 . .
C2 C3 H3B 111.1 . .
H3A C3 H3B 109.1 . .
O1 C3 C2 103.3(4) . .
O1 C3 H3A 111.1 . .
O1 C3 H3B 111.1 . .
C1 C4 H4A 111.3 3_666 .
C1 C4 H4B 111.3 3_666 .
H4A C4 H4B 109.2 . .
O1 C4 C1 102.2(4) . 3_666
O1 C4 H4A 111.3 . .
O1 C4 H4B 111.3 . .
C4 O1 C3 113.2(4) . .
C6 C5 N1 117.5(3) . .
C10 C5 C6 125.3(3) . .
C10 C5 N1 117.2(3) . .
C5 C6 C11 123.1(3) . .
C7 C6 C5 115.9(3) . .
C7 C6 C11 121.0(3) . .
C6 C7 H7 119.4 . .
C8 C7 C6 121.2(4) . .
C8 C7 H7 119.4 . .
C7 C8 H8 119.6 . .
C9 C8 C7 120.7(4) . .
C9 C8 H8 119.6 . .
C8 C9 H9 119.4 . .
C8 C9 C10 121.2(4) . .
C10 C9 H9 119.4 . .
C5 C10 C14 123.2(3) . .
C9 C10 C5 115.7(4) . .
C9 C10 C14 121.1(3) . .
C6 C11 H11 108.0 . .
C6 C11 C12 111.0(4) . .
C12 C11 H11 108.0 . .
C13 C11 C6 111.8(3) . .
C13 C11 H11 108.0 . .
C13 C11 C12 110.0(5) . .
C11 C12 H12A 109.5 . .
C11 C12 H12B 109.5 . .
C11 C12 H12C 109.5 . .
H12A C12 H12B 109.5 . .
H12A C12 H12C 109.5 . .
H12B C12 H12C 109.5 . .
C11 C13 H13A 109.5 . .
C11 C13 H13B 109.5 . .
C11 C13 H13C 109.5 . .
H13A C13 H13B 109.5 . .
H13A C13 H13C 109.5 . .
H13B C13 H13C 109.5 . .
C10 C14 H14 108.1 . .
C10 C14 C15 111.7(4) . .
C10 C14 C16 110.4(3) . .
C15 C14 H14 108.1 . .
C15 C14 C16 110.1(4) . .
C16 C14 H14 108.1 . .
C14 C15 H15A 109.5 . .
C14 C15 H15B 109.5 . .
C14 C15 H15C 109.5 . .
H15A C15 H15B 109.5 . .
H15A C15 H15C 109.5 . .
H15B C15 H15C 109.5 . .
C14 C16 H16A 109.5 . .
C14 C16 H16B 109.5 . .
C14 C16 H16C 109.5 . .
H16A C16 H16B 109.5 . .
H16A C16 H16C 109.5 . .
H16B C16 H16C 109.5 . .
C18 C17 C22 125.2(3) . .
C18 C17 N3 117.5(3) . .
C22 C17 N3 117.3(3) . .
C17 C18 C19 115.5(3) . .
C17 C18 C23 123.1(3) . .
C19 C18 C23 121.5(3) . .
C18 C19 H19 119.1 . .
C20 C19 C18 121.9(4) . .
C20 C19 H19 119.1 . .
C19 C20 H20 119.7 . .
C21 C20 C19 120.7(4) . .
C21 C20 H20 119.7 . .
C20 C21 H21 119.5 . .
C20 C21 C22 121.0(4) . .
C22 C21 H21 119.5 . .
C17 C22 C21 115.8(4) . .
C17 C22 C26 125.7(7) . .
C17 C22 C26A 119.1(6) . .
C21 C22 C26 117.5(7) . .
C21 C22 C26A 124.0(6) . .
C18 C23 H23 108.0 . .
C18 C23 C24 110.5(3) . .
C18 C23 C25 110.7(4) . .
C24 C23 H23 108.0 . .
C24 C23 C25 111.6(4) . .
C25 C23 H23 108.0 . .
C23 C24 H24A 109.5 . .
C23 C24 H24B 109.5 . .
C23 C24 H24C 109.5 . .
H24A C24 H24B 109.5 . .
H24A C24 H24C 109.5 . .
H24B C24 H24C 109.5 . .
C23 C25 H25A 109.5 . .
C23 C25 H25B 109.5 . .
C23 C25 H25C 109.5 . .
H25A C25 H25B 109.5 . .
H25A C25 H25C 109.5 . .
H25B C25 H25C 109.5 . .
C22 C26 H26 108.1 . .
C22 C26 C27 117.6(10) . .
C22 C26 C28 102.7(9) . .
C27 C26 H26 108.1 . .
C28 C26 H26 108.1 . .
C28 C26 C27 111.9(11) . .
C26 C27 H27A 109.5 . .
C26 C27 H27B 109.5 . .
C26 C27 H27C 109.5 . .
H27A C27 H27B 109.5 . .
H27A C27 H27C 109.5 . .
H27B C27 H27C 109.5 . .
C26 C28 H28A 109.5 . .
C26 C28 H28B 109.5 . .
C26 C28 H28C 109.5 . .
H28A C28 H28B 109.5 . .
H28A C28 H28C 109.5 . .
H28B C28 H28C 109.5 . .
C22 C26A H26A 106.3 . .
C27A C26A C22 109.5(10) . .
C27A C26A H26A 106.3 . .
C27A C26A C28A 111.6(11) . .
C28A C26A C22 116.3(10) . .
C28A C26A H26A 106.3 . .
C26A C27A H27D 109.5 . .
C26A C27A H27E 109.5 . .
C26A C27A H27F 109.5 . .
H27D C27A H27E 109.5 . .
H27D C27A H27F 109.5 . .
H27E C27A H27F 109.5 . .
C26A C28A H28D 109.5 . .
C26A C28A H28E 109.5 . .
C26A C28A H28F 109.5 . .
H28D C28A H28E 109.5 . .
H28D C28A H28F 109.5 . .
H28E C28A H28F 109.5 . .
C1 N1 C5 127.5(2) . .
N2 N1 C1 112.7(2) . .
N2 N1 C5 119.7(2) . .
N3 N2 N1 103.6(2) . .
C2 N3 C17 126.9(3) . .
N2 N3 C2 113.0(2) . .
N2 N3 C17 120.1(2) . .
F1 P1 F2 88.0(4) . .
F1 P1 F3 90.1(4) . .
F1 P1 F4 178.9(6) . .
F1 P1 F5 91.0(4) . .
F1 P1 F6 90.7(4) . .
F2 P1 F4 92.7(5) . .
F2 P1 F5 178.7(4) . .
F3 P1 F2 90.2(3) . .
F3 P1 F4 89.0(5) . .
F3 P1 F5 89.1(3) . .
F3 P1 F6 177.7(3) . .
F4 P1 F5 88.4(5) . .
F6 P1 F2 91.9(3) . .
F6 P1 F4 90.2(5) . .
F6 P1 F5 88.7(3) . .
F1A P1A F2A 91.1(10) . .
F1A P1A F3A 96.0(12) . .
F1A P1A F4A 175.4(15) . .
F1A P1A F5A 93.6(11) . .
F1A P1A F6A 85.1(11) . .
F2A P1A F4A 88.7(13) . .
F2A P1A F5A 174.1(12) . .
F3A P1A F2A 87.1(8) . .
F3A P1A F4A 88.6(13) . .
F3A P1A F5A 88.9(10) . .
F3A P1A F6A 178.2(11) . .
F5A P1A F4A 86.8(13) . .
F6A P1A F2A 91.5(10) . .
F6A P1A F4A 90.3(13) . .
F6A P1A F5A 92.4(9) . .

loop_
_geom_bond_atom_site_label_1
_geom_bond_atom_site_label_2
_geom_bond_distance
_geom_bond_site_symmetry_2
C1 H1 0.9500 .
C1 C2 1.366(4) .
C1 C4 1.502(6) 3_666
C1 N1 1.351(4) .
C2 H2 0.9500 .
C2 C3 1.475(6) .
C2 N3 1.352(4) .
C3 H3A 0.9900 .
C3 H3B 0.9900 .
C3 O1 1.414(6) .
C4 H4A 0.9900 .
C4 H4B 0.9900 .
C4 O1 1.401(7) .
C5 C6 1.396(5) .
C5 C10 1.396(5) .
C5 N1 1.452(4) .
C6 C7 1.387(5) .
C6 C11 1.525(5) .
C7 H7 0.9500 .
C7 C8 1.385(6) .
C8 H8 0.9500 .
C8 C9 1.379(6) .
C9 H9 0.9500 .
C9 C10 1.395(5) .
C10 C14 1.507(5) .
C11 H11 1.0000 .
C11 C12 1.526(6) .
C11 C13 1.513(7) .
C12 H12A 0.9800 .
C12 H12B 0.9800 .
C12 H12C 0.9800 .
C13 H13A 0.9800 .
C13 H13B 0.9800 .
C13 H13C 0.9800 .
C14 H14 1.0000 .
C14 C15 1.523(6) .
C14 C16 1.532(6) .
C15 H15A 0.9800 .
C15 H15B 0.9800 .
C15 H15C 0.9800 .
C16 H16A 0.9800 .
C16 H16B 0.9800 .
C16 H16C 0.9800 .
C17 C18 1.387(5) .
C17 C22 1.392(5) .
C17 N3 1.448(4) .
C18 C19 1.394(5) .
C18 C23 1.511(5) .
C19 H19 0.9500 .
C19 C20 1.370(6) .
C20 H20 0.9500 .
C20 C21 1.369(7) .
C21 H21 0.9500 .
C21 C22 1.403(5) .
C22 C26 1.504(11) .
C22 C26A 1.559(11) .
C23 H23 1.0000 .
C23 C24 1.517(6) .
C23 C25 1.535(6) .
C24 H24A 0.9800 .
C24 H24B 0.9800 .
C24 H24C 0.9800 .
C25 H25A 0.9800 .
C25 H25B 0.9800 .
C25 H25C 0.9800 .
C26 H26 1.0000 .
C26 C27 1.534(12) .
C26 C28 1.520(14) .
C27 H27A 0.9800 .
C27 H27B 0.9800 .
C27 H27C 0.9800 .
C28 H28A 0.9800 .
C28 H28B 0.9800 .
C28 H28C 0.9800 .
C26A H26A 1.0000 .
C26A C27A 1.543(14) .
C26A C28A 1.549(19) .
C27A H27D 0.9800 .
C27A H27E 0.9800 .
C27A H27F 0.9800 .
C28A H28D 0.9800 .
C28A H28E 0.9800 .
C28A H28F 0.9800 .
N1 N2 1.326(3) .
N2 N3 1.325(3) .
F1 P1 1.562(4) .
F2 P1 1.576(4) .
F3 P1 1.566(4) .
F4 P1 1.587(4) .
F5 P1 1.589(4) .
F6 P1 1.567(4) .
F1A P1A 1.560(5) .
F2A P1A 1.574(6) .
F3A P1A 1.569(6) .
F4A P1A 1.588(5) .
F5A P1A 1.586(6) .
F6A P1A 1.571(6) .

loop_
_geom_torsion_atom_site_label_1
_geom_torsion_atom_site_label_2
_geom_torsion_atom_site_label_3
_geom_torsion_atom_site_label_4
_geom_torsion
_geom_torsion_site_symmetry_1
C1 C2 C3 O1 -0.3(7) .
C1 C2 N3 C17 178.9(3) .
C1 C2 N3 N2 0.0(3) .
C1 C4 O1 C3 -176.3(4) 3_666
C1 N1 N2 N3 -0.1(3) .
C2 C1 N1 C5 179.9(3) .
C2 C1 N1 N2 0.1(3) .
C2 C3 O1 C4 179.6(4) .
C3 C2 N3 C17 -0.2(5) .
C3 C2 N3 N2 -179.1(4) .
C4 C1 C2 C3 -4.4(7) 3_666
C4 C1 C2 N3 176.7(4) 3_666
C4 C1 N1 C5 2.7(5) 3_666
C4 C1 N1 N2 -177.1(4) 3_666
C5 C6 C7 C8 -1.1(5) .
C5 C6 C11 C12 118.2(4) .
C5 C6 C11 C13 -118.6(5) .
C5 C10 C14 C15 -124.7(4) .
C5 C10 C14 C16 112.4(4) .
C5 N1 N2 N3 -179.9(3) .
C6 C5 C10 C9 -0.4(5) .
C6 C5 C10 C14 179.8(3) .
C6 C5 N1 C1 -89.1(4) .
C6 C5 N1 N2 90.8(3) .
C6 C7 C8 C9 0.9(6) .
C7 C6 C11 C12 -61.6(5) .
C7 C6 C11 C13 61.6(6) .
C7 C8 C9 C10 -0.4(6) .
C8 C9 C10 C5 0.1(5) .
C8 C9 C10 C14 179.9(3) .
C9 C10 C14 C15 55.5(5) .
C9 C10 C14 C16 -67.4(5) .
C10 C5 C6 C7 0.9(5) .
C10 C5 C6 C11 -178.9(3) .
C10 C5 N1 C1 89.6(4) .
C10 C5 N1 N2 -90.5(3) .
C11 C6 C7 C8 178.7(4) .
C17 C18 C19 C20 -1.1(6) .
C17 C18 C23 C24 -111.9(4) .
C17 C18 C23 C25 123.9(4) .
C17 C22 C26 C27 -122.4(12) .
C17 C22 C26 C28 114.3(14) .
C17 C22 C26A C27A -146.2(10) .
C17 C22 C26A C28A 86.2(12) .
C18 C17 C22 C21 -0.1(6) .
C18 C17 C22 C26 168.2(8) .
C18 C17 C22 C26A -168.6(9) .
C18 C17 N3 C2 -94.4(4) .
C18 C17 N3 N2 84.4(4) .
C18 C19 C20 C21 0.4(7) .
C19 C18 C23 C24 67.1(5) .
C19 C18 C23 C25 -57.1(5) .
C19 C20 C21 C22 0.5(8) .
C20 C21 C22 C17 -0.6(7) .
C20 C21 C22 C26 -170.0(8) .
C20 C21 C22 C26A 167.2(10) .
C21 C22 C26 C27 45.8(13) .
C21 C22 C26 C28 -77.5(12) .
C21 C22 C26A C27A 46.3(13) .
C21 C22 C26A C28A -81.3(12) .
C22 C17 C18 C19 1.0(5) .
C22 C17 C18 C23 -179.9(4) .
C22 C17 N3 C2 84.7(4) .
C22 C17 N3 N2 -96.5(4) .
C23 C18 C19 C20 179.8(4) .
N1 C1 C2 C3 178.9(4) .
N1 C1 C2 N3 0.0(3) .
N1 C5 C6 C7 179.4(3) .
N1 C5 C6 C11 -0.4(5) .
N1 C5 C10 C9 -178.9(3) .
N1 C5 C10 C14 1.3(4) .
N1 N2 N3 C2 0.0(3) .
N1 N2 N3 C17 -178.9(3) .
N3 C2 C3 O1 178.4(3) .
N3 C17 C18 C19 -180.0(3) .
N3 C17 C18 C23 -0.9(5) .
N3 C17 C22 C21 -179.2(4) .
N3 C17 C22 C26 -10.8(10) .
N3 C17 C22 C26A 12.3(10) .

loop_
_platon_squeeze_void_nr
_platon_squeeze_void_average_x
_platon_squeeze_void_average_y
_platon_squeeze_void_average_z
_platon_squeeze_void_volume
_platon_squeeze_void_count_electrons
_platon_squeeze_void_content
1 0.000 0.500 0.500 247 80 ' '
2 0.500 1.000 0.000 247 80 ' '

loop_
_publcif_info_datablock.id
_publcif_info_datablock.publ_exptl
_publcif_info_datablock.publ_geom
_publcif_info_datablock.structure
{5c956bd2-6c35-47ed-92e2-d0699e382e37} y y y
